data_4027039
loop_
_publ_author_name
'Ondrej Kundrat'
'Hana Dvorakova'
'Stanislav B\"ohm'
'Vaclav Eigner'
'Pavel Lhotak'

_publ_section_title
;
 S-Alkylation of Thiacalixarenes: How the Regio- and Stereoselectivities
 Depend on the Starting Conformation
;
_journal_name_full 'Journal of Organic Chemistry'
_journal_page_first 2272
_journal_page_last 2278
_journal_paper_doi 10.1021/jo202571h
_journal_volume 77
_journal_year 2012
_chemical_formula_moiety 'C37 H43 O4 S4, C F3 O3 S'
_chemical_formula_sum 'C38 H43 F3 O7 S5'
_chemical_formula_weight 829.08
_space_group_IT_number 2
_symmetry_cell_setting triclinic
_symmetry_space_group_name_Hall '-P 1'
_symmetry_space_group_name_H-M 'P -1'
_atom_sites_solution_hydrogens geom
_atom_sites_solution_primary direct
_cell_angle_alpha 94.1590(9)
_cell_angle_beta 91.1800(7)
_cell_angle_gamma 98.4990(9)
_cell_formula_units_Z 4
_cell_length_a 8.8000(2)
_cell_length_b 18.1200(2)
_cell_length_c 25.4650(4)
_cell_measurement_reflns_used 17816
_cell_measurement_temperature 150
_cell_measurement_theta_max 27
_cell_measurement_theta_min 1
_cell_volume 4003.36(12)
_computing_cell_refinement 'DENZO/SCALEPACK (Otwinowski & Minor, 1997)'
_computing_data_collection 'COLLECT (Nonius, 2001).'
_computing_data_reduction 'DENZO/SCALEPACK (Otwinowski & Minor, 1997)'
_computing_molecular_graphics 'CAMERON (Watkin et al., 1996)'
_computing_publication_material 'CRYSTALS (Betteridge et al., 2003)'
_computing_structure_refinement 'CRYSTALS (Betteridge et al., 2003)'
_computing_structure_solution 'SHELXS 86 (Sheldrick, 1986)'
_diffrn_ambient_pressure 101
_diffrn_ambient_temperature 150
_diffrn_measured_fraction_theta_full 0.996
_diffrn_measured_fraction_theta_max 0.996
_diffrn_measurement_device 'Nonius KappaCCD'
_diffrn_measurement_device_type Area
_diffrn_measurement_method \w/2\q
_diffrn_radiation_monochromator graphite
_diffrn_radiation_type 'Mo K\a'
_diffrn_radiation_wavelength 0.71073
_diffrn_reflns_av_R_equivalents 0.024
_diffrn_reflns_limit_h_max 11
_diffrn_reflns_limit_h_min -11
_diffrn_reflns_limit_k_max 23
_diffrn_reflns_limit_k_min -23
_diffrn_reflns_limit_l_max 33
_diffrn_reflns_limit_l_min -33
_diffrn_reflns_number 34864
_diffrn_reflns_theta_full 27.500
_diffrn_reflns_theta_max 27.500
_diffrn_reflns_theta_min 1.140
_diffrn_standards_number 0
_exptl_absorpt_coefficient_mu 0.350
_exptl_absorpt_correction_type none
_exptl_crystal_colour colourless
_exptl_crystal_density_diffrn 1.375
_exptl_crystal_description prism
_exptl_crystal_F_000 1736
_exptl_crystal_size_max 0.300
_exptl_crystal_size_mid 0.300
_exptl_crystal_size_min 0.200
_refine_diff_density_max 0.79
_refine_diff_density_min -0.78
_refine_ls_extinction_method none
_refine_ls_goodness_of_fit_ref 0.9621
_refine_ls_hydrogen_treatment none
_refine_ls_matrix_type full
_refine_ls_number_parameters 973
_refine_ls_number_reflns 18346
_refine_ls_number_restraints 34
_refine_ls_R_factor_all 0.0702
_refine_ls_R_factor_gt 0.0468
_refine_ls_shift/su_max 0.0062973
_refine_ls_shift/su_mean 2.9498725
_refine_ls_structure_factor_coef Fsqd
_refine_ls_weighting_details
;
 Method= Modified Sheldrick 
 w=1/[\s^2^(F^2^) + ( 0.07P)^2^ + 2.82P] 
 ,where P=(max(Fo^2^,0) + 2Fc^2^)/3 
;
_refine_ls_weighting_scheme calc
_refine_ls_wR_factor_all 0.1314
_refine_ls_wR_factor_gt 0.1196
_refine_ls_wR_factor_ref 0.1314
_reflns_limit_h_max 11
_reflns_limit_h_min -11
_reflns_limit_k_max 23
_reflns_limit_k_min -23
_reflns_limit_l_max 33
_reflns_limit_l_min 0
_reflns_number_gt 13325
_reflns_number_total 18347
_reflns_threshold_expression I>2.0\s(I)
_oxford_diffrn_Wilson_B_factor 0.00
_oxford_diffrn_Wilson_scale 0.00
_oxford_refine_ls_r_factor_ref 0.0702
_oxford_refine_ls_scale 0.3056(2)
_oxford_reflns_number_all 18346
_oxford_reflns_threshold_expression_ref I>-10.0\s(I)
_cod_data_source_file jo202571h_si_002.cif
_cod_data_source_block 1
_cod_original_sg_symbol_H-M 'P -1 '
_cod_database_code 4027039

loop_
_symmetry_equiv_pos_as_xyz
x,y,z
-x,-y,-z

loop_
_atom_site_label
_atom_site_type_symbol
_atom_site_fract_x
_atom_site_fract_y
_atom_site_fract_z
_atom_site_U_iso_or_equiv
_atom_site_occupancy
_atom_site_adp_type
_atom_site_refinement_flags_posn
_atom_site_refinement_flags_adp
_atom_site_disorder_assembly
_atom_site_disorder_group
S1 S 0.65697(7) 0.84741(3) 0.80069(2) 0.0297 1.0000 Uani . . . .
S2 S 0.66693(6) 0.90299(3) 0.59446(2) 0.0280 1.0000 Uani . . . .
S3 S 0.78704(6) 0.10399(3) 0.90208(2) 0.0283 1.0000 Uani . . . .
S4 S 0.52692(8) 0.60873(3) 0.52216(2) 0.0358 1.0000 Uani . . . .
S5 S 0.94884(7) 0.39607(3) 0.97814(2) 0.0296 1.0000 Uani . . . .
S6 S 0.29543(7) 0.02360(3) 0.59797(2) 0.0364 1.0000 Uani . . . .
S7 S 0.83471(7) 0.17383(3) 0.69902(2) 0.0319 1.0000 Uani . . . .
S8 S 0.15730(7) 0.98768(3) 0.90758(2) 0.0314 1.0000 Uani . . . .
S9 S 1.02291(7) 0.46937(3) 0.77191(2) 0.0331 1.0000 Uani . . . .
S10 S 0.46253(7) 0.55016(3) 0.73145(2) 0.0329 1.0000 Uani . . . .
O11 O 0.85485(17) 0.44736(8) 0.87424(6) 0.0284 1.0000 Uani . . . .
O12 O 0.99260(16) 0.23512(8) 0.94779(5) 0.0269 1.0000 Uani . . . .
O13 O 0.56403(16) 0.82971(7) 0.68135(5) 0.0253 1.0000 Uani . . . .
O14 O 0.91087(16) 0.18130(8) 0.81899(6) 0.0281 1.0000 Uani . . . .
O15 O 1.06400(18) 0.31430(8) 0.73205(6) 0.0315 1.0000 Uani . . . .
O16 O 0.42371(17) 0.70705(8) 0.76876(6) 0.0305 1.0000 Uani . . . .
F17 F 0.2329(2) 0.91258(10) 0.82296(7) 0.0749 1.0000 Uani . . . .
O18 O 0.62687(18) 0.56691(8) 0.62823(6) 0.0303 1.0000 Uani . . . .
C20 C 0.7867(2) 0.13142(11) 0.80043(8) 0.0244 1.0000 Uani . . . .
F21 F 0.11048(19) 0.84408(8) 0.87746(7) 0.0598 1.0000 Uani . . . .
F22 F 0.3737(2) 0.16610(9) 0.62818(8) 0.0667 1.0000 Uani . . . .
O23 O 0.1595(2) -0.01611(10) 0.57115(7) 0.0479 1.0000 Uani . . . .
F24 F 0.3478(2) 0.89085(10) 0.89273(10) 0.0823 1.0000 Uani . . . .
F25 F 0.1304(2) 0.12601(10) 0.63102(9) 0.0846 1.0000 Uani . . . .
C26 C 1.0027(2) 0.43200(11) 0.87559(8) 0.0260 1.0000 Uani . . . .
C27 C 0.7040(2) 0.08925(11) 0.83695(8) 0.0261 1.0000 Uani . . . .
C28 C 0.7337(3) 0.81808(11) 0.57199(8) 0.0275 1.0000 Uani . . . .
F29 F 0.2317(3) 0.14535(10) 0.55791(8) 0.0811 1.0000 Uani . . . .
C30 C 0.5999(2) 0.07368(11) 0.73358(9) 0.0296 1.0000 Uani . . . .
C31 C 1.0635(3) 0.40777(11) 0.92158(8) 0.0269 1.0000 Uani . . . .
C32 C 0.7488(2) 0.89466(11) 0.74824(8) 0.0253 1.0000 Uani . . . .
C33 C 0.8752(3) 0.39344(11) 0.75272(8) 0.0289 1.0000 Uani . . . .
C34 C 0.6110(3) 0.62655(11) 0.74953(8) 0.0294 1.0000 Uani . . . .
C35 C 0.4783(3) 0.58099(11) 0.62643(8) 0.0276 1.0000 Uani . . . .
C36 C 0.5200(3) 0.03280(11) 0.77061(9) 0.0310 1.0000 Uani . . . .
C37 C 0.6534(3) 0.33045(12) 0.95060(8) 0.0301 1.0000 Uani . . . .
O38 O 0.1391(3) 0.96728(12) 0.96047(7) 0.0597 1.0000 Uani . . . .
C39 C 1.2484(3) 0.42942(12) 0.83514(9) 0.0332 1.0000 Uani . . . .
O40 O 0.3076(3) 0.00781(12) 0.65209(8) 0.0722 1.0000 Uani . . . .
C41 C 0.7331(2) 0.12319(11) 0.74791(8) 0.0267 1.0000 Uani . . . .
C42 C 0.8878(3) 0.81091(12) 0.57565(9) 0.0337 1.0000 Uani . . . .
C43 C 0.6879(2) 0.88218(10) 0.69668(8) 0.0238 1.0000 Uani . . . .
C44 C 0.7278(2) 0.19070(11) 0.92457(8) 0.0244 1.0000 Uani . . . .
C45 C 0.6206(3) 0.75832(12) 0.55408(8) 0.0274 1.0000 Uani . . . .
C46 C 0.9545(3) 0.98442(12) 0.71888(9) 0.0317 1.0000 Uani . . . .
C47 C 0.6944(3) 0.75484(11) 0.78229(8) 0.0277 1.0000 Uani . . . .
C48 C 0.5751(3) 0.20134(12) 0.92041(9) 0.0298 1.0000 Uani . . . .
C49 C 0.8819(2) 0.94642(11) 0.75872(9) 0.0287 1.0000 Uani . . . .
C50 C 0.3875(3) 0.57606(11) 0.67118(9) 0.0298 1.0000 Uani . . . .
C51 C 0.8058(2) 0.31978(11) 0.95513(8) 0.0257 1.0000 Uani . . . .
O52 O 0.2829(2) 1.04501(10) 0.90032(9) 0.0610 1.0000 Uani . . . .
C53 C 0.2611(3) 0.61074(12) 0.57690(10) 0.0383 1.0000 Uani . . . .
C54 C 0.9304(3) 0.74159(13) 0.56211(10) 0.0378 1.0000 Uani . . . .
C55 C 0.8444(2) 0.24823(11) 0.94316(8) 0.0239 1.0000 Uani . . . .
C56 C 0.4157(2) 0.85124(12) 0.69509(9) 0.0300 1.0000 Uani . . . .
C57 C 0.8507(3) 0.52655(12) 0.88685(9) 0.0331 1.0000 Uani . . . .
C58 C 0.7623(2) 0.92263(11) 0.65753(8) 0.0252 1.0000 Uani . . . .
C59 C 1.1836(3) 0.21939(13) 0.82910(9) 0.0332 1.0000 Uani . . . .
C60 C 1.0266(3) 0.20656(13) 0.99820(9) 0.0331 1.0000 Uani . . . .
C61 C 0.6651(3) 0.68825(12) 0.54262(8) 0.0301 1.0000 Uani . . . .
C62 C 0.8458(3) 0.74194(13) 0.78133(9) 0.0354 1.0000 Uani . . . .
C63 C 1.2162(3) 0.39708(12) 0.92422(9) 0.0322 1.0000 Uani . . . .
O64 O 0.0146(2) 0.99403(10) 0.88118(8) 0.0516 1.0000 Uani . . . .
C65 C 0.5700(3) 0.04006(11) 0.82274(9) 0.0306 1.0000 Uani . . . .
C66 C 0.8194(3) 0.68079(13) 0.54659(9) 0.0363 1.0000 Uani . . . .
C67 C 0.4141(3) 0.60077(11) 0.57944(9) 0.0310 1.0000 Uani . . . .
C68 C 0.6674(3) 0.03571(13) 0.93680(10) 0.0421 1.0000 Uani . . . .
C69 C 1.3090(3) 0.40906(13) 0.88151(10) 0.0366 1.0000 Uani . . . .
C70 C 0.5380(3) 0.27180(12) 0.93430(9) 0.0329 1.0000 Uani . . . .
C71 C 1.0956(3) 0.44058(11) 0.83154(8) 0.0285 1.0000 Uani . . . .
C72 C 0.2349(3) 0.58689(12) 0.66786(10) 0.0361 1.0000 Uani . . . .
C73 C 0.7633(3) 0.61538(13) 0.74723(9) 0.0359 1.0000 Uani . . . .
C74 C 0.6326(3) 0.48797(12) 0.61626(9) 0.0345 1.0000 Uani . . . .
C75 C 0.2917(3) 0.79294(13) 0.67011(9) 0.0331 1.0000 Uani . . . .
C76 C 0.6416(3) 0.27740(13) 0.72076(9) 0.0353 1.0000 Uani . . . .
C77 C 0.5747(2) 0.69649(11) 0.76795(8) 0.0260 1.0000 Uani . . . .
C78 C 0.7938(3) 0.26523(11) 0.71882(8) 0.0286 1.0000 Uani . . . .
C79 C 0.7223(3) 0.40356(12) 0.75582(9) 0.0353 1.0000 Uani . . . .
C80 C 0.3598(3) 0.71779(13) 0.82014(9) 0.0379 1.0000 Uani . . . .
O81 O 0.4295(2) 0.02922(12) 0.56830(11) 0.0744 1.0000 Uani . . . .
C82 C 0.7656(3) 0.97202(13) 0.55492(9) 0.0391 1.0000 Uani . . . .
C83 C 0.8809(3) 0.67208(13) 0.76407(10) 0.0401 1.0000 Uani . . . .
C84 C 0.2149(3) 0.90444(14) 0.87478(11) 0.0450 1.0000 Uani . . . .
C85 C 0.8960(3) 0.97320(11) 0.66767(9) 0.0302 1.0000 Uani . . . .
C86 C 0.9126(3) 0.32404(11) 0.73325(8) 0.0276 1.0000 Uani . . . .
C87 C 1.1912(3) 0.19502(14) 0.99898(10) 0.0386 1.0000 Uani . . . .
C88 C 0.6057(3) 0.34645(13) 0.73919(10) 0.0399 1.0000 Uani . . . .
C89 C 1.0595(2) 0.15892(12) 0.80627(9) 0.0302 1.0000 Uani . . . .
C90 C 0.3007(3) 0.64502(14) 0.84266(9) 0.0404 1.0000 Uani . . . .
C91 C 0.1710(3) 0.60290(13) 0.62064(11) 0.0405 1.0000 Uani . . . .
C92 C 1.1914(3) 0.37442(15) 0.65865(10) 0.0443 1.0000 Uani . . . .
C93 C 1.1272(3) 0.30276(14) 0.68066(10) 0.0408 1.0000 Uani . . . .
C94 C 0.6888(3) 0.53921(14) 0.89476(11) 0.0438 1.0000 Uani . . . .
C95 C 1.3371(3) 0.20718(18) 0.80668(11) 0.0502 1.0000 Uani . . . .
C96 C 0.7967(3) 0.47655(14) 0.60959(11) 0.0436 1.0000 Uani . . . .
C98 C 0.8049(4) 0.39396(16) 0.59588(12) 0.0534 1.0000 Uani . . . .
C99 C 0.6837(4) 0.62230(15) 0.90837(11) 0.0511 1.0000 Uani . . . .
C100 C 0.1365(3) 0.80662(18) 0.68956(12) 0.0549 1.0000 Uani . . . .
C101 C 0.2348(4) 0.65838(18) 0.89680(11) 0.0595 1.0000 Uani . . . .
C102 C 0.2563(3) 0.11932(15) 0.60482(11) 0.0462 1.0000 Uani . . . .
C103 C 1.2375(3) 0.16418(17) 1.05027(12) 0.0559 1.0000 Uani . . . .
C104 C 1.2545(4) 0.36018(18) 0.60382(11) 0.0609 1.0000 Uani . . . .
O400 O 0.47163(18) 0.76960(9) 0.54981(6) 0.0333 1.0000 Uani D . . .
C401 C 0.3870(14) 0.7718(7) 0.5019(5) 0.0387 0.3000 Uani D U 1 1
C402 C 0.3000(13) 0.8369(5) 0.5009(4) 0.0448 0.3000 Uani D U 1 1
C501 C 0.4398(6) 0.7905(3) 0.4967(2) 0.0390 0.7000 Uani D U 1 2
C502 C 0.2736(5) 0.7993(3) 0.4936(2) 0.0507 0.7000 Uani D U 1 2
C503 C 0.2153(5) 0.81941(19) 0.44336(16) 0.0866 1.0000 Uani D . . .
H301 H 0.5632 0.0633 0.6977 0.0359 1.0000 Uiso R . . .
H361 H 0.4301 0.0001 0.7606 0.0353 1.0000 Uiso R . . .
H371 H 0.6268 0.3740 0.9576 0.0341 1.0000 Uiso R . . .
H391 H 1.3077 0.4313 0.8046 0.0390 1.0000 Uiso R . . .
H421 H 0.9625 0.8529 0.5874 0.0376 1.0000 Uiso R . . .
H461 H 1.0455 1.0162 0.7263 0.0342 1.0000 Uiso R . . .
H481 H 0.4974 0.1591 0.9078 0.0356 1.0000 Uiso R . . .
H491 H 0.9218 0.9585 0.7938 0.0314 1.0000 Uiso R . . .
H531 H 0.2185 0.6269 0.5466 0.0451 1.0000 Uiso R . . .
H541 H 1.0324 0.7309 0.5624 0.0443 1.0000 Uiso R . . .
H561 H 0.4045 0.8471 0.7323 0.0347 1.0000 Uiso R . . .
H562 H 0.4053 0.8966 0.6832 0.0356 1.0000 Uiso R . . .
H571 H 0.9095 0.5399 0.9197 0.0373 1.0000 Uiso R . . .
H572 H 0.8945 0.5551 0.8581 0.0374 1.0000 Uiso R . . .
H591 H 1.1890 0.2097 0.8657 0.0407 1.0000 Uiso R . . .
H592 H 1.1614 0.2677 0.8231 0.0409 1.0000 Uiso R . . .
H602 H 1.0100 0.2465 1.0280 0.0410 1.0000 Uiso R . . .
H601 H 0.9591 0.1554 1.0003 0.0414 1.0000 Uiso R . . .
H621 H 0.9260 0.7803 0.7928 0.0402 1.0000 Uiso R . . .
H631 H 1.2564 0.3783 0.9539 0.0392 1.0000 Uiso R . . .
H651 H 0.5151 0.0081 0.8468 0.0361 1.0000 Uiso R . . .
H661 H 0.8496 0.6380 0.5394 0.0406 1.0000 Uiso R . . .
H691 H 1.4111 0.3990 0.8828 0.0431 1.0000 Uiso R . . .
H701 H 0.4364 0.2845 0.9337 0.0381 1.0000 Uiso R . . .
H721 H 0.1764 0.5868 0.6987 0.0428 1.0000 Uiso R . . .
H731 H 0.7882 0.5725 0.7351 0.0397 1.0000 Uiso R . . .
H741 H 0.5884 0.4578 0.6442 0.0403 1.0000 Uiso R . . .
H742 H 0.5754 0.4720 0.5829 0.0403 1.0000 Uiso R . . .
H751 H 0.3110 0.7457 0.6773 0.0395 1.0000 Uiso R . . .
H752 H 0.2936 0.8025 0.6335 0.0391 1.0000 Uiso R . . .
H761 H 0.5614 0.2366 0.7086 0.0415 1.0000 Uiso R . . .
H791 H 0.6974 0.4454 0.7682 0.0401 1.0000 Uiso R . . .
H802 H 0.4421 0.7446 0.8449 0.0454 1.0000 Uiso R . . .
H801 H 0.2780 0.7505 0.8188 0.0458 1.0000 Uiso R . . .
H831 H 0.9810 0.6593 0.7622 0.0483 1.0000 Uiso R . . .
H851 H 0.9455 1.0034 0.6416 0.0359 1.0000 Uiso R . . .
H872 H 1.2554 0.2469 0.9969 0.0485 1.0000 Uiso R . . .
H871 H 1.2046 0.1569 0.9685 0.0483 1.0000 Uiso R . . .
H881 H 0.5041 0.3588 0.7422 0.0460 1.0000 Uiso R . . .
H891 H 1.0705 0.1157 0.8215 0.0344 1.0000 Uiso R . . .
H892 H 1.0695 0.1582 0.7691 0.0338 1.0000 Uiso R . . .
H901 H 0.3826 0.6108 0.8436 0.0520 1.0000 Uiso R . . .
H902 H 0.2185 0.6138 0.8178 0.0521 1.0000 Uiso R . . .
H911 H 0.0676 0.6120 0.6192 0.0469 1.0000 Uiso R . . .
H921 H 1.2757 0.4016 0.6833 0.0534 1.0000 Uiso R . . .
H922 H 1.1104 0.4088 0.6576 0.0538 1.0000 Uiso R . . .
H931 H 1.2081 0.2677 0.6820 0.0490 1.0000 Uiso R . . .
H932 H 1.0447 0.2732 0.6556 0.0488 1.0000 Uiso R . . .
H941 H 0.6472 0.5138 0.9242 0.0497 1.0000 Uiso R . . .
H942 H 0.6287 0.5272 0.8634 0.0498 1.0000 Uiso R . . .
H951 H 1.4140 0.2449 0.8174 0.0713 1.0000 Uiso R . . .
H952 H 1.3641 0.1625 0.8199 0.0706 1.0000 Uiso R . . .
H953 H 1.3302 0.2020 0.7683 0.0703 1.0000 Uiso R . . .
H961 H 0.8553 0.4895 0.6408 0.0501 1.0000 Uiso R . . .
H962 H 0.8373 0.4995 0.5793 0.0497 1.0000 Uiso R . . .
H981 H 0.9113 0.3967 0.5863 0.0815 1.0000 Uiso R . . .
H982 H 0.7842 0.3733 0.6285 0.0815 1.0000 Uiso R . . .
H983 H 0.7330 0.3740 0.5680 0.0816 1.0000 Uiso R . . .
H993 H 0.5808 0.6283 0.9174 0.0777 1.0000 Uiso R . . .
H992 H 0.7519 0.6440 0.9381 0.0774 1.0000 Uiso R . . .
H991 H 0.7120 0.6509 0.8788 0.0775 1.0000 Uiso R . . .
H1003 H 0.0573 0.7726 0.6764 0.0740 1.0000 Uiso R . . .
H1002 H 0.1353 0.8082 0.7276 0.0735 1.0000 Uiso R . . .
H1001 H 0.1147 0.8515 0.6781 0.0736 1.0000 Uiso R . . .
H1011 H 0.1929 0.6098 0.9098 0.0943 1.0000 Uiso R . . .
H1012 H 0.3184 0.6871 0.9210 0.0938 1.0000 Uiso R . . .
H1013 H 0.1563 0.6926 0.8944 0.0940 1.0000 Uiso R . . .
H1033 H 1.3351 0.1452 1.0446 0.0902 1.0000 Uiso R . . .
H1032 H 1.2444 0.2056 1.0791 0.0903 1.0000 Uiso R . . .
H1031 H 1.1601 0.1193 1.0559 0.0900 1.0000 Uiso R . . .
H1041 H 1.2932 0.4105 0.5907 0.0990 1.0000 Uiso R . . .
H1042 H 1.3359 0.3287 0.6064 0.0992 1.0000 Uiso R . . .
H1043 H 1.1729 0.3301 0.5799 0.0990 1.0000 Uiso R . . .
H822 H 0.8712 0.9640 0.5555 0.0614 1.0000 Uiso R . . .
H823 H 0.7187 0.9572 0.5194 0.0614 1.0000 Uiso R . . .
H682 H 0.7088 0.0481 0.9735 0.0672 1.0000 Uiso R . . .
H821 H 0.7532 1.0245 0.5698 0.0609 1.0000 Uiso R . . .
H681 H 0.6730 -0.0172 0.9218 0.0672 1.0000 Uiso R . . .
H683 H 0.5650 0.0499 0.9347 0.0675 1.0000 Uiso R . . .
H4011 H 0.4555 0.7739 0.4735 0.0623 0.3000 Uiso R . 1 1
H4012 H 0.3116 0.7285 0.4962 0.0623 0.3000 Uiso R . 1 1
H5011 H 0.5073 0.8339 0.4886 0.0579 0.7000 Uiso R . 1 2
H5012 H 0.4516 0.7500 0.4721 0.0579 0.7000 Uiso R . 1 2
H5021 H 0.2671 0.8411 0.5177 0.0713 0.7000 Uiso R . 1 2
H5022 H 0.2109 0.7564 0.5048 0.0713 0.7000 Uiso R . 1 2
H4021 H 0.3688 0.8827 0.5023 0.0753 0.3000 Uiso R . 1 1
H4022 H 0.2300 0.8387 0.5287 0.0753 0.3000 Uiso R . 1 1
H5031 H 0.1606 0.8573 0.4323 0.1218 0.3000 Uiso R . 1 1
H5032 H 0.2901 0.8104 0.4183 0.1218 0.3000 Uiso R . 1 1
H5033 H 0.1456 0.7747 0.4463 0.1218 0.3000 Uiso R . 1 1
H5034 H 0.1113 0.8271 0.4464 0.1218 0.7000 Uiso R . 1 2
H5035 H 0.2753 0.8625 0.4320 0.1218 0.7000 Uiso . . 1 2
H5036 H 0.2215 0.7778 0.4179 0.1218 0.7000 Uiso . . 1 2

loop_
_atom_site_aniso_label
_atom_site_aniso_U_11
_atom_site_aniso_U_22
_atom_site_aniso_U_33
_atom_site_aniso_U_23
_atom_site_aniso_U_13
_atom_site_aniso_U_12
S1 0.0397(3) 0.0256(3) 0.0232(3) 0.0011(2) 0.0035(2) 0.0025(2)
S2 0.0349(3) 0.0239(2) 0.0248(3) 0.0030(2) 0.0013(2) 0.0026(2)
S3 0.0337(3) 0.0222(2) 0.0289(3) 0.0017(2) -0.0006(2) 0.0046(2)
S4 0.0531(4) 0.0270(3) 0.0232(3) 0.0000(2) -0.0024(2) -0.0064(2)
S5 0.0372(3) 0.0259(3) 0.0230(3) 0.0003(2) -0.0012(2) -0.0028(2)
S6 0.0358(3) 0.0328(3) 0.0399(3) 0.0047(2) -0.0031(3) 0.0019(2)
S7 0.0396(3) 0.0277(3) 0.0271(3) 0.0001(2) 0.0066(2) 0.0004(2)
S8 0.0353(3) 0.0282(3) 0.0296(3) -0.0003(2) -0.0013(2) 0.0030(2)
S9 0.0463(3) 0.0239(3) 0.0273(3) 0.0074(2) -0.0006(2) -0.0028(2)
S10 0.0470(3) 0.0229(3) 0.0273(3) 0.0064(2) 0.0012(2) -0.0019(2)
O11 0.0288(8) 0.0246(7) 0.0311(8) 0.0022(6) -0.0020(6) 0.0025(6)
O12 0.0237(8) 0.0320(8) 0.0251(7) 0.0054(6) 0.0005(6) 0.0032(6)
O13 0.0234(7) 0.0215(7) 0.0289(8) -0.0012(6) 0.0015(6) -0.0022(6)
O14 0.0229(8) 0.0236(7) 0.0348(8) -0.0044(6) 0.0010(6) -0.0028(6)
O15 0.0294(8) 0.0347(8) 0.0297(8) 0.0020(6) 0.0020(6) 0.0020(6)
O16 0.0310(8) 0.0312(8) 0.0288(8) 0.0029(6) 0.0034(6) 0.0023(6)
F17 0.0907(15) 0.0680(12) 0.0623(12) -0.0171(9) 0.0312(10) 0.0060(10)
O18 0.0335(9) 0.0248(7) 0.0310(8) 0.0000(6) -0.0016(6) 0.0003(6)
C20 0.0234(10) 0.0198(9) 0.0291(11) -0.0029(8) 0.0017(8) 0.0023(8)
F21 0.0554(10) 0.0298(8) 0.0897(13) -0.0064(8) 0.0115(9) -0.0047(7)
F22 0.0679(12) 0.0421(9) 0.0823(13) -0.0076(8) -0.0026(10) -0.0107(8)
O23 0.0411(10) 0.0478(11) 0.0500(11) -0.0064(8) 0.0009(8) -0.0040(8)
F24 0.0482(11) 0.0564(11) 0.143(2) -0.0137(11) -0.0188(12) 0.0231(9)
F25 0.0711(13) 0.0546(11) 0.1282(18) -0.0095(11) 0.0449(13) 0.0119(9)
C26 0.0286(11) 0.0202(9) 0.0276(11) 0.0014(8) -0.0024(8) -0.0014(8)
C27 0.0284(11) 0.0219(10) 0.0275(11) 0.0006(8) 0.0023(9) 0.0031(8)
C28 0.0359(12) 0.0237(10) 0.0223(10) 0.0026(8) 0.0028(9) 0.0020(9)
F29 0.1019(17) 0.0583(11) 0.0883(14) 0.0295(10) -0.0100(12) 0.0193(11)
C30 0.0299(12) 0.0254(10) 0.0324(11) -0.0049(9) -0.0011(9) 0.0041(9)
C31 0.0311(11) 0.0209(10) 0.0268(11) 0.0016(8) -0.0014(9) -0.0018(8)
C32 0.0286(11) 0.0214(10) 0.0256(10) 0.0006(8) 0.0015(8) 0.0030(8)
C33 0.0357(12) 0.0263(10) 0.0240(10) 0.0065(8) -0.0005(9) -0.0001(9)
C34 0.0408(13) 0.0246(10) 0.0231(10) 0.0076(8) 0.0008(9) 0.0031(9)
C35 0.0337(12) 0.0186(9) 0.0280(11) 0.0016(8) -0.0023(9) -0.0032(8)
C36 0.0267(11) 0.0232(10) 0.0401(13) -0.0051(9) 0.0008(9) -0.0028(8)
C37 0.0353(12) 0.0246(10) 0.0313(11) 0.0005(8) 0.0042(9) 0.0083(9)
O38 0.0781(15) 0.0679(13) 0.0326(10) 0.0073(9) 0.0021(10) 0.0078(11)
C39 0.0321(12) 0.0277(11) 0.0381(13) 0.0054(9) 0.0062(10) -0.0030(9)
O40 0.0972(18) 0.0590(13) 0.0565(13) 0.0191(10) -0.0308(12) -0.0034(12)
C41 0.0281(11) 0.0219(10) 0.0296(11) -0.0007(8) 0.0038(9) 0.0028(8)
C42 0.0347(13) 0.0305(11) 0.0338(12) 0.0001(9) 0.0015(10) -0.0005(9)
C43 0.0248(10) 0.0184(9) 0.0274(10) -0.0010(8) 0.0024(8) 0.0016(8)
C44 0.0285(11) 0.0225(10) 0.0223(10) 0.0026(8) 0.0025(8) 0.0036(8)
C45 0.0337(12) 0.0296(11) 0.0175(9) 0.0037(8) 0.0017(8) -0.0006(9)
C46 0.0275(11) 0.0244(10) 0.0397(13) -0.0058(9) 0.0013(9) -0.0037(8)
C47 0.0361(12) 0.0246(10) 0.0228(10) 0.0045(8) 0.0005(9) 0.0045(9)
C48 0.0274(11) 0.0283(11) 0.0321(11) 0.0019(9) 0.0004(9) -0.0008(9)
C49 0.0298(12) 0.0249(10) 0.0301(11) -0.0046(8) -0.0033(9) 0.0036(8)
C50 0.0380(13) 0.0193(10) 0.0303(11) 0.0035(8) 0.0003(9) -0.0026(9)
C51 0.0304(11) 0.0258(10) 0.0198(10) 0.0031(8) 0.0005(8) -0.0005(8)
O52 0.0509(12) 0.0358(10) 0.0905(16) -0.0112(10) 0.0249(11) -0.0084(8)
C53 0.0429(14) 0.0290(11) 0.0399(13) 0.0079(10) -0.0110(11) -0.0055(10)
C54 0.0354(13) 0.0351(12) 0.0433(14) 0.0009(10) 0.0052(11) 0.0076(10)
C55 0.0245(10) 0.0268(10) 0.0201(10) 0.0038(8) 0.0021(8) 0.0013(8)
C56 0.0289(12) 0.0279(11) 0.0335(12) 0.0013(9) 0.0019(9) 0.0054(9)
C57 0.0381(13) 0.0245(11) 0.0359(12) -0.0012(9) -0.0036(10) 0.0042(9)
C58 0.0275(11) 0.0220(10) 0.0250(10) -0.0007(8) 0.0024(8) 0.0012(8)
C59 0.0263(11) 0.0327(11) 0.0388(13) 0.0038(9) -0.0024(9) -0.0019(9)
C60 0.0325(12) 0.0373(12) 0.0307(12) 0.0104(9) -0.0008(9) 0.0055(10)
C61 0.0438(13) 0.0253(10) 0.0191(10) 0.0018(8) 0.0025(9) -0.0024(9)
C62 0.0341(13) 0.0320(12) 0.0391(13) 0.0057(10) -0.0026(10) 0.0009(9)
C63 0.0326(12) 0.0272(11) 0.0358(12) 0.0068(9) -0.0048(10) 0.0003(9)
O64 0.0527(12) 0.0502(11) 0.0543(12) -0.0046(9) -0.0142(9) 0.0216(9)
C65 0.0320(12) 0.0210(10) 0.0373(12) -0.0002(9) 0.0069(9) -0.0007(8)
C66 0.0464(15) 0.0279(11) 0.0351(12) 0.0007(9) 0.0061(11) 0.0075(10)
C67 0.0378(13) 0.0227(10) 0.0293(11) 0.0025(8) -0.0036(9) -0.0058(9)
C68 0.0624(17) 0.0278(12) 0.0353(13) 0.0120(10) 0.0005(12) -0.0003(11)
C69 0.0290(12) 0.0319(12) 0.0481(14) 0.0084(10) -0.0003(10) 0.0000(9)
C70 0.0274(12) 0.0322(11) 0.0393(13) 0.0024(9) 0.0027(10) 0.0048(9)
C71 0.0345(12) 0.0212(10) 0.0284(11) 0.0048(8) 0.0006(9) -0.0017(8)
C72 0.0360(13) 0.0266(11) 0.0442(14) 0.0061(10) 0.0060(11) -0.0026(9)
C73 0.0469(15) 0.0268(11) 0.0363(13) 0.0066(9) 0.0011(11) 0.0108(10)
C74 0.0396(13) 0.0272(11) 0.0348(12) -0.0011(9) -0.0022(10) 0.0007(9)
C75 0.0281(12) 0.0333(12) 0.0363(12) 0.0037(9) -0.0019(9) -0.0006(9)
C76 0.0353(13) 0.0321(12) 0.0372(13) 0.0054(10) -0.0023(10) -0.0006(10)
C77 0.0314(11) 0.0271(10) 0.0198(10) 0.0058(8) 0.0010(8) 0.0032(8)
C78 0.0340(12) 0.0257(10) 0.0249(10) 0.0044(8) 0.0017(9) -0.0009(9)
C79 0.0448(14) 0.0267(11) 0.0361(13) 0.0061(9) 0.0013(10) 0.0091(10)
C80 0.0406(14) 0.0371(13) 0.0346(13) -0.0030(10) 0.0094(10) 0.0031(10)
O81 0.0396(12) 0.0548(13) 0.128(2) -0.0072(13) 0.0301(13) 0.0063(10)
C82 0.0552(16) 0.0291(12) 0.0334(12) 0.0104(9) 0.0090(11) 0.0021(11)
C83 0.0367(14) 0.0370(13) 0.0486(15) 0.0066(11) -0.0011(11) 0.0112(10)
C84 0.0364(14) 0.0357(13) 0.0606(17) -0.0066(12) 0.0050(12) 0.0020(11)
C85 0.0333(12) 0.0229(10) 0.0330(12) -0.0004(8) 0.0077(9) -0.0006(9)
C86 0.0333(12) 0.0281(10) 0.0217(10) 0.0076(8) 0.0009(9) 0.0030(9)
C87 0.0345(13) 0.0381(13) 0.0448(14) 0.0055(11) -0.0029(11) 0.0104(10)
C88 0.0355(13) 0.0380(13) 0.0479(15) 0.0099(11) -0.0002(11) 0.0082(10)
C89 0.0260(11) 0.0287(11) 0.0361(12) -0.0001(9) 0.0031(9) 0.0056(9)
C90 0.0421(14) 0.0424(14) 0.0346(13) 0.0046(10) 0.0069(11) -0.0018(11)
C91 0.0313(13) 0.0318(12) 0.0572(16) 0.0089(11) -0.0042(11) -0.0013(10)
C92 0.0448(15) 0.0459(14) 0.0389(14) 0.0044(11) 0.0033(11) -0.0047(11)
C93 0.0403(14) 0.0426(14) 0.0367(13) -0.0016(10) 0.0076(11) -0.0014(11)
C94 0.0391(14) 0.0397(14) 0.0531(16) 0.0006(11) -0.0023(12) 0.0091(11)
C95 0.0281(13) 0.077(2) 0.0432(15) 0.0055(14) -0.0003(11) 0.0011(13)
C96 0.0392(14) 0.0425(14) 0.0482(15) -0.0021(11) -0.0025(12) 0.0069(11)
C98 0.0563(18) 0.0500(16) 0.0558(17) -0.0058(13) -0.0099(14) 0.0201(14)
C99 0.0598(18) 0.0442(15) 0.0526(17) -0.0031(12) -0.0060(14) 0.0228(13)
C100 0.0296(14) 0.080(2) 0.0513(17) -0.0068(15) -0.0004(12) 0.0009(13)
C101 0.064(2) 0.0660(19) 0.0446(16) 0.0039(14) 0.0222(14) -0.0052(15)
C102 0.0440(15) 0.0404(14) 0.0525(16) 0.0008(12) 0.0132(13) 0.0008(11)
C103 0.0446(16) 0.0548(17) 0.072(2) 0.0281(15) -0.0148(14) 0.0109(13)
C104 0.061(2) 0.071(2) 0.0442(16) 0.0029(14) 0.0192(14) -0.0147(16)
O400 0.0314(9) 0.0384(9) 0.0288(8) 0.0069(6) -0.0024(6) -0.0007(7)
C401 0.040(6) 0.041(5) 0.035(4) 0.000(4) -0.002(5) 0.007(4)
C402 0.042(5) 0.039(5) 0.049(4) 0.016(4) -0.003(4) -0.012(4)
C501 0.036(3) 0.044(3) 0.037(2) 0.0145(18) -0.003(2) -0.0002(19)
C502 0.034(2) 0.059(3) 0.060(3) 0.016(3) -0.0049(19) 0.005(2)
C503 0.095(3) 0.058(2) 0.104(3) 0.029(2) -0.054(2) -0.0001(19)

loop_
_atom_type_symbol
_atom_type_scat_dispersion_real
_atom_type_scat_dispersion_imag
_atom_type_scat_Cromer_Mann_a1
_atom_type_scat_Cromer_Mann_b1
_atom_type_scat_Cromer_Mann_a2
_atom_type_scat_Cromer_Mann_b2
_atom_type_scat_Cromer_Mann_a3
_atom_type_scat_Cromer_Mann_b3
_atom_type_scat_Cromer_Mann_a4
_atom_type_scat_Cromer_Mann_b4
_atom_type_scat_Cromer_Mann_c
_atom_type_scat_source
C 0.0033 0.0016 2.3100 20.8439 1.0200 10.2075 1.5886 0.5687 0.8650 51.6512 0.2156 'International Tables Vol C 4.2.6.8 and 6.1.1.4'
H 0.0000 0.0000 0.4930 10.5109 0.3229 26.1257 0.1402 3.1424 0.0408 57.7998 0.0030 'International Tables Vol C 4.2.6.8 and 6.1.1.4'
O 0.0106 0.0060 3.0485 13.2771 2.2868 5.7011 1.5463 0.3239 0.8670 32.9089 0.2508 'International Tables Vol C 4.2.6.8 and 6.1.1.4'
F 0.0171 0.0103 3.5392 10.2825 2.6412 4.2944 1.5170 0.2615 1.0243 26.1476 0.2776 'International Tables Vol C 4.2.6.8 and 6.1.1.4'
S 0.1246 0.1234 6.9053 1.4679 5.2034 22.2151 1.4379 0.2536 1.5863 56.1720 0.8669 'International Tables Vol C 4.2.6.8 and 6.1.1.4'

loop_
_geom_angle_atom_site_label_1
_geom_angle_atom_site_label_2
_geom_angle_atom_site_label_3
_geom_angle
_geom_angle_publ_flag
C32 S1 C47 99.07(9) yes
C28 S2 C58 101.38(10) yes
C28 S2 C82 104.20(11) yes
C58 S2 C82 104.00(11) yes
C27 S3 C44 101.73(9) yes
C27 S3 C68 102.52(11) yes
C44 S3 C68 103.79(11) yes
C61 S4 C67 100.71(10) yes
C31 S5 C51 101.51(9) yes
O23 S6 O40 113.19(12) yes
O23 S6 O81 115.26(13) yes
O40 S6 O81 118.18(16) yes
O23 S6 C102 103.12(12) yes
O40 S6 C102 100.98(13) yes
O81 S6 C102 102.99(12) yes
C41 S7 C78 99.02(10) yes
O38 S8 O52 115.06(13) yes
O38 S8 O64 113.25(13) yes
O52 S8 O64 116.34(13) yes
O38 S8 C84 102.21(13) yes
O52 S8 C84 103.86(12) yes
O64 S8 C84 103.74(12) yes
C33 S9 C71 101.78(9) yes
C34 S10 C50 102.53(9) yes
C26 O11 C57 111.15(16) yes
C55 O12 C60 112.62(15) yes
C43 O13 C56 114.53(15) yes
C20 O14 C89 114.63(15) yes
C86 O15 C93 116.79(17) yes
C77 O16 C80 116.45(17) yes
C35 O18 C74 110.73(16) yes
O14 C20 C27 117.38(18) yes
O14 C20 C41 124.02(18) yes
C27 C20 C41 118.50(18) yes
O11 C26 C31 119.86(19) yes
O11 C26 C71 120.98(18) yes
C31 C26 C71 119.2(2) yes
S3 C27 C20 113.74(15) yes
S3 C27 C65 124.21(16) yes
C20 C27 C65 122.04(19) yes
S2 C28 C42 121.26(16) yes
S2 C28 C45 116.28(17) yes
C42 C28 C45 122.3(2) yes
C36 C30 C41 120.7(2) yes
C36 C30 H301 116.6 no
C41 C30 H301 122.5 no
S5 C31 C26 120.37(17) yes
S5 C31 C63 119.62(16) yes
C26 C31 C63 119.9(2) yes
S1 C32 C43 121.17(16) yes
S1 C32 C49 119.75(16) yes
C43 C32 C49 119.06(19) yes
S9 C33 C79 119.68(17) yes
S9 C33 C86 120.36(17) yes
C79 C33 C86 119.9(2) yes
S10 C34 C73 119.29(17) yes
S10 C34 C77 120.59(17) yes
C73 C34 C77 120.1(2) yes
O18 C35 C50 121.00(19) yes
O18 C35 C67 120.13(19) yes
C50 C35 C67 118.9(2) yes
C30 C36 C65 120.9(2) yes
C30 C36 H361 120.0 no
C65 C36 H361 119.1 no
C51 C37 C70 121.4(2) yes
C51 C37 H371 121.0 no
C70 C37 H371 117.5 no
C69 C39 C71 120.5(2) yes
C69 C39 H391 120.0 no
C71 C39 H391 119.2 no
S7 C41 C20 120.94(16) yes
S7 C41 C30 119.52(16) yes
C20 C41 C30 119.53(19) yes
C28 C42 C54 118.4(2) yes
C28 C42 H421 120.4 no
C54 C42 H421 121.2 no
C32 C43 O13 124.02(18) yes
C32 C43 C58 118.55(18) yes
O13 C43 C58 117.34(18) yes
S3 C44 C48 121.30(16) yes
S3 C44 C55 116.39(16) yes
C48 C44 C55 122.18(19) yes
C28 C45 C61 118.3(2) yes
C28 C45 O400 119.46(19) yes
C61 C45 O400 122.22(19) yes
C49 C46 C85 120.9(2) yes
C49 C46 H461 119.5 no
C85 C46 H461 119.5 no
S1 C47 C62 118.57(17) yes
S1 C47 C77 121.29(17) yes
C62 C47 C77 120.1(2) yes
C44 C48 C70 118.7(2) yes
C44 C48 H481 119.1 no
C70 C48 H481 122.3 no
C32 C49 C46 121.0(2) yes
C32 C49 H491 120.8 no
C46 C49 H491 118.1 no
S10 C50 C35 120.65(17) yes
S10 C50 C72 119.14(17) yes
C35 C50 C72 120.1(2) yes
S5 C51 C37 119.80(16) yes
S5 C51 C55 120.83(16) yes
C37 C51 C55 119.34(19) yes
C67 C53 C91 120.6(2) yes
C67 C53 H531 120.9 no
C91 C53 H531 118.2 no
C42 C54 C66 120.2(2) yes
C42 C54 H541 125.3 no
C66 C54 H541 114.6 no
C51 C55 C44 118.34(19) yes
C51 C55 O12 121.20(18) yes
C44 C55 O12 120.42(18) yes
O13 C56 C75 108.26(17) yes
O13 C56 H561 107.6 no
C75 C56 H561 104.2 no
O13 C56 H562 111.1 no
C75 C56 H562 109.3 no
H561 C56 H562 116.0 no
O11 C57 C94 109.75(18) yes
O11 C57 H571 106.2 no
C94 C57 H571 109.1 no
O11 C57 H572 109.5 no
C94 C57 H572 110.1 no
H571 C57 H572 112.2 no
S2 C58 C43 113.18(15) yes
S2 C58 C85 124.32(16) yes
C43 C58 C85 122.51(19) yes
C89 C59 C95 109.7(2) yes
C89 C59 H591 103.3 no
C95 C59 H591 106.3 no
C89 C59 H592 111.8 no
C95 C59 H592 111.0 no
H591 C59 H592 114.2 no
O12 C60 C87 107.85(18) yes
O12 C60 H602 108.1 no
C87 C60 H602 109.6 no
O12 C60 H601 108.2 no
C87 C60 H601 108.4 no
H602 C60 H601 114.5 no
S4 C61 C45 120.94(18) yes
S4 C61 C66 119.64(17) yes
C45 C61 C66 119.4(2) yes
C47 C62 C83 120.6(2) yes
C47 C62 H621 120.3 no
C83 C62 H621 119.2 no
C31 C63 C69 120.5(2) yes
C31 C63 H631 120.6 no
C69 C63 H631 118.7 no
C27 C65 C36 118.3(2) yes
C27 C65 H651 123.3 no
C36 C65 H651 118.3 no
C54 C66 C61 121.2(2) yes
C54 C66 H661 117.8 no
C61 C66 H661 120.9 no
S4 C67 C35 120.04(18) yes
S4 C67 C53 119.93(17) yes
C35 C67 C53 120.0(2) yes
S3 C68 H682 101.3 no
S3 C68 H681 111.7 no
H682 C68 H681 115.2 no
S3 C68 H683 105.0 no
H682 C68 H683 108.3 no
H681 C68 H683 114.1 no
C63 C69 C39 120.0(2) yes
C63 C69 H691 120.2 no
C39 C69 H691 119.5 no
C37 C70 C48 119.9(2) yes
C37 C70 H701 115.0 no
C48 C70 H701 125.1 no
S9 C71 C26 120.91(17) yes
S9 C71 C39 119.31(17) yes
C26 C71 C39 119.7(2) yes
C50 C72 C91 120.4(2) yes
C50 C72 H721 119.6 no
C91 C72 H721 119.9 no
C34 C73 C83 120.8(2) yes
C34 C73 H731 121.3 no
C83 C73 H731 117.9 no
O18 C74 C96 109.17(18) yes
O18 C74 H741 111.8 no
C96 C74 H741 109.1 no
O18 C74 H742 108.3 no
C96 C74 H742 108.6 no
H741 C74 H742 109.9 no
C56 C75 C100 110.2(2) yes
C56 C75 H751 109.8 no
C100 C75 H751 111.0 no
C56 C75 H752 103.6 no
C100 C75 H752 106.9 no
H751 C75 H752 115.0 no
C78 C76 C88 120.6(2) yes
C78 C76 H761 118.5 no
C88 C76 H761 120.9 no
C34 C77 C47 118.9(2) yes
C34 C77 O16 119.26(19) yes
C47 C77 O16 121.73(18) yes
S7 C78 C76 119.21(17) yes
S7 C78 C86 120.88(17) yes
C76 C78 C86 119.9(2) yes
C33 C79 C88 120.8(2) yes
C33 C79 H791 121.1 no
C88 C79 H791 118.1 no
O16 C80 C90 112.44(19) yes
O16 C80 H802 108.8 no
C90 C80 H802 107.1 no
O16 C80 H801 110.6 no
C90 C80 H801 111.1 no
H802 C80 H801 106.5 no
S2 C82 H822 105.6 no
S2 C82 H823 102.9 no
H822 C82 H823 109.8 no
S2 C82 H821 110.3 no
H822 C82 H821 112.2 no
H823 C82 H821 115.2 no
C62 C83 C73 119.4(2) yes
C62 C83 H831 125.3 no
C73 C83 H831 115.3 no
S8 C84 F17 110.72(19) yes
S8 C84 F21 112.66(18) yes
F17 C84 F21 105.6(2) yes
S8 C84 F24 112.57(19) yes
F17 C84 F24 105.5(2) yes
F21 C84 F24 109.3(2) yes
C58 C85 C46 118.0(2) yes
C58 C85 H851 123.5 no
C46 C85 H851 118.4 no
C33 C86 C78 119.0(2) yes
C33 C86 O15 119.14(19) yes
C78 C86 O15 121.70(19) yes
C60 C87 C103 111.8(2) yes
C60 C87 H872 106.5 no
C103 C87 H872 107.8 no
C60 C87 H871 107.7 no
C103 C87 H871 108.4 no
H872 C87 H871 114.8 no
C76 C88 C79 119.6(2) yes
C76 C88 H881 125.4 no
C79 C88 H881 114.9 no
C59 C89 O14 108.14(17) yes
C59 C89 H891 108.0 no
O14 C89 H891 110.0 no
C59 C89 H892 105.6 no
O14 C89 H892 108.1 no
H891 C89 H892 116.6 no
C80 C90 C101 111.1(2) yes
C80 C90 H901 111.8 no
C101 C90 H901 111.7 no
C80 C90 H902 110.5 no
C101 C90 H902 109.9 no
H901 C90 H902 101.5 no
C72 C91 C53 119.9(2) yes
C72 C91 H911 119.7 no
C53 C91 H911 120.3 no
C93 C92 C104 111.1(2) yes
C93 C92 H921 108.9 no
C104 C92 H921 110.0 no
C93 C92 H922 110.4 no
C104 C92 H922 110.9 no
H921 C92 H922 105.5 no
C92 C93 O15 112.5(2) yes
C92 C93 H931 111.0 no
O15 C93 H931 110.5 no
C92 C93 H932 110.3 no
O15 C93 H932 109.5 no
H931 C93 H932 102.6 no
C57 C94 C99 110.0(2) yes
C57 C94 H941 110.4 no
C99 C94 H941 106.1 no
C57 C94 H942 111.3 no
C99 C94 H942 104.9 no
H941 C94 H942 113.9 no
C59 C95 H951 112.4 no
C59 C95 H952 107.7 no
H951 C95 H952 106.7 no
C59 C95 H953 110.6 no
H951 C95 H953 109.1 no
H952 C95 H953 110.2 no
C74 C96 C98 110.0(2) yes
C74 C96 H961 111.8 no
C98 C96 H961 105.7 no
C74 C96 H962 110.5 no
C98 C96 H962 102.8 no
H961 C96 H962 115.4 no
C96 C98 H981 100.4 no
C96 C98 H982 102.0 no
H981 C98 H982 113.6 no
C96 C98 H983 110.8 no
H981 C98 H983 113.9 no
H982 C98 H983 114.4 no
C94 C99 H993 108.5 no
C94 C99 H992 113.7 no
H993 C99 H992 107.7 no
C94 C99 H991 110.8 no
H993 C99 H991 108.6 no
H992 C99 H991 107.3 no
C75 C100 H1003 114.3 no
C75 C100 H1002 110.7 no
H1003 C100 H1002 108.3 no
C75 C100 H1001 109.1 no
H1003 C100 H1001 104.0 no
H1002 C100 H1001 110.1 no
C90 C101 H1011 109.1 no
C90 C101 H1012 108.6 no
H1011 C101 H1012 112.3 no
C90 C101 H1013 109.2 no
H1011 C101 H1013 112.9 no
H1012 C101 H1013 104.7 no
S6 C102 F29 111.71(19) yes
S6 C102 F22 112.1(2) yes
F29 C102 F22 106.2(2) yes
S6 C102 F25 112.61(18) yes
F29 C102 F25 104.9(3) yes
F22 C102 F25 108.9(2) yes
C87 C103 H1033 107.5 no
C87 C103 H1032 108.0 no
H1033 C103 H1032 113.4 no
C87 C103 H1031 107.4 no
H1033 C103 H1031 105.8 no
H1032 C103 H1031 114.5 no
C92 C104 H1041 107.3 no
C92 C104 H1042 109.0 no
H1041 C104 H1042 112.5 no
C92 C104 H1043 110.2 no
H1041 C104 H1043 112.5 no
H1042 C104 H1043 105.3 no
C45 O400 C401 125.8(5) yes
C45 O400 C501 109.4(2) yes
O400 C401 C402 113.9(10) yes
O400 C401 H4011 109.2 no
C402 C401 H4011 108.4 no
O400 C401 H4012 110.3 no
C402 C401 H4012 105.5 no
H4011 C401 H4012 109.5 no
C401 C402 C503 100.1(8) yes
C401 C402 H4021 110.6 no
C503 C402 H4021 110.4 no
C401 C402 H4022 112.9 no
C503 C402 H4022 113.0 no
H4021 C402 H4022 109.5 no
O400 C501 C502 107.1(4) yes
O400 C501 H5011 111.5 no
C502 C501 H5011 113.6 no
O400 C501 H5012 108.7 no
C502 C501 H5012 106.1 no
H5011 C501 H5012 109.5 no
C501 C502 C503 116.7(4) yes
C501 C502 H5021 103.7 no
C503 C502 H5021 105.0 no
C501 C502 H5022 110.9 no
C503 C502 H5022 110.5 no
H5021 C502 H5022 109.5 no
C402 C503 H5031 115.2 no
C402 C503 H5032 108.5 no
H5031 C503 H5032 109.5 no
C402 C503 H5033 104.5 no
H5031 C503 H5033 109.5 no
H5032 C503 H5033 109.5 no
C502 C503 H5034 109.9 no
C502 C503 H5035 111.6 no
H5034 C503 H5035 110.2 no
C502 C503 H5036 106.8 no
H5034 C503 H5036 109.7 no
H5035 C503 H5036 108.6 no

loop_
_geom_bond_atom_site_label_1
_geom_bond_atom_site_label_2
_geom_bond_distance
_geom_bond_publ_flag
S1 C32 1.782(2) yes
S1 C47 1.788(2) yes
S2 C28 1.787(2) yes
S2 C58 1.784(2) yes
S2 C82 1.797(2) yes
S3 C27 1.784(2) yes
S3 C44 1.787(2) yes
S3 C68 1.798(2) yes
S4 C61 1.781(2) yes
S4 C67 1.784(2) yes
S5 C31 1.783(2) yes
S5 C51 1.783(2) yes
S6 O23 1.4341(18) yes
S6 O40 1.433(2) yes
S6 O81 1.409(2) yes
S6 C102 1.814(3) yes
S7 C41 1.778(2) yes
S7 C78 1.786(2) yes
S8 O38 1.4282(19) yes
S8 O52 1.4257(18) yes
S8 O64 1.4358(19) yes
S8 C84 1.814(3) yes
S9 C33 1.780(2) yes
S9 C71 1.778(2) yes
S10 C34 1.784(2) yes
S10 C50 1.779(2) yes
O11 C26 1.371(3) yes
O11 C57 1.454(2) yes
O12 C55 1.364(2) yes
O12 C60 1.460(2) yes
O13 C43 1.366(2) yes
O13 C56 1.459(2) yes
O14 C20 1.364(2) yes
O14 C89 1.462(2) yes
O15 C86 1.370(3) yes
O15 C93 1.446(3) yes
O16 C77 1.370(3) yes
O16 C80 1.446(3) yes
F17 C84 1.348(3) yes
O18 C35 1.369(3) yes
O18 C74 1.449(3) yes
C20 C27 1.395(3) yes
C20 C41 1.399(3) yes
F21 C84 1.328(3) yes
F22 C102 1.335(3) yes
F24 C84 1.310(3) yes
F25 C102 1.321(3) yes
C26 C31 1.403(3) yes
C26 C71 1.406(3) yes
C27 C65 1.393(3) yes
C28 C42 1.384(3) yes
C28 C45 1.401(3) yes
F29 C102 1.341(3) yes
C30 C36 1.381(3) yes
C30 C41 1.392(3) yes
C30 H301 0.959 no
C31 C63 1.387(3) yes
C32 C43 1.398(3) yes
C32 C49 1.396(3) yes
C33 C79 1.387(3) yes
C33 C86 1.405(3) yes
C34 C73 1.387(3) yes
C34 C77 1.403(3) yes
C35 C50 1.406(3) yes
C35 C67 1.405(3) yes
C36 C65 1.381(3) yes
C36 H361 0.934 no
C37 C51 1.387(3) yes
C37 C70 1.390(3) yes
C37 H371 0.862 no
C39 C69 1.382(3) yes
C39 C71 1.391(3) yes
C39 H391 0.946 no
C42 C54 1.385(3) yes
C42 H421 0.955 no
C43 C58 1.397(3) yes
C44 C48 1.388(3) yes
C44 C55 1.399(3) yes
C45 C61 1.396(3) yes
C45 O400 1.360(3) yes
C46 C49 1.382(3) yes
C46 C85 1.382(3) yes
C46 H461 0.921 no
C47 C62 1.387(3) yes
C47 C77 1.400(3) yes
C48 C70 1.387(3) yes
C48 H481 0.978 no
C49 H491 0.951 no
C50 C72 1.388(3) yes
C51 C55 1.402(3) yes
C53 C67 1.386(3) yes
C53 C91 1.384(4) yes
C53 H531 0.935 no
C54 C66 1.388(3) yes
C54 H541 0.946 no
C56 C75 1.498(3) yes
C56 H561 0.961 no
C56 H562 0.913 no
C57 C94 1.491(3) yes
C57 H571 0.970 no
C57 H572 0.979 no
C58 C85 1.388(3) yes
C59 C89 1.503(3) yes
C59 C95 1.517(3) yes
C59 H591 0.962 no
C59 H592 0.947 no
C60 C87 1.494(3) yes
C60 H602 1.038 no
C60 H601 1.029 no
C61 C66 1.387(3) yes
C62 C83 1.390(3) yes
C62 H621 0.939 no
C63 C69 1.384(3) yes
C63 H631 0.936 no
C65 H651 0.963 no
C66 H661 0.865 no
C68 H682 0.995 no
C68 H681 1.015 no
C68 H683 0.974 no
C69 H691 0.943 no
C70 H701 0.956 no
C72 C91 1.384(3) yes
C72 H721 0.947 no
C73 C83 1.384(3) yes
C73 H731 0.874 no
C74 C96 1.500(3) yes
C74 H741 0.981 no
C74 H742 0.982 no
C75 C100 1.510(3) yes
C75 H751 0.927 no
C75 H752 0.962 no
C76 C78 1.391(3) yes
C76 C88 1.387(3) yes
C76 H761 0.971 no
C78 C86 1.401(3) yes
C79 C88 1.381(3) yes
C79 H791 0.861 no
C80 C90 1.503(3) yes
C80 H802 0.995 no
C80 H801 1.000 no
C82 H822 0.962 no
C82 H823 0.987 no
C82 H821 1.020 no
C83 H831 0.944 no
C85 H851 0.961 no
C87 C103 1.528(3) yes
C87 H872 1.029 no
C87 H871 1.022 no
C88 H881 0.956 no
C89 H891 0.915 no
C89 H892 0.951 no
C90 C101 1.524(3) yes
C90 H901 1.019 no
C90 H902 1.026 no
C91 H911 0.949 no
C92 C93 1.490(3) yes
C92 C104 1.532(4) yes
C92 H921 1.008 no
C92 H922 1.015 no
C93 H931 1.024 no
C93 H932 1.019 no
C94 C99 1.528(3) yes
C94 H941 0.960 no
C94 H942 0.943 no
C95 H951 0.910 no
C95 H952 0.958 no
C95 H953 0.975 no
C96 C98 1.524(4) yes
C96 H961 0.934 no
C96 H962 0.954 no
C98 H981 0.968 no
C98 H982 0.947 no
C98 H983 0.954 no
C99 H993 0.959 no
C99 H992 0.978 no
C99 H991 0.962 no
C100 H1003 0.901 no
C100 H1002 0.967 no
C100 H1001 0.928 no
C101 H1011 0.985 no
C101 H1012 1.007 no
C101 H1013 0.997 no
C103 H1033 0.981 no
C103 H1032 1.006 no
C103 H1031 1.002 no
C104 H1041 1.007 no
C104 H1042 0.983 no
C104 H1043 1.001 no
O400 C401 1.423(13) yes
O400 C501 1.462(5) yes
C401 C402 1.500(17) yes
C401 H4011 0.950 no
C401 H4012 0.950 no
C402 C503 1.620(11) yes
C402 H4021 0.950 no
C402 H4022 0.950 no
C501 C502 1.495(7) yes
C501 H5011 0.950 no
C501 H5012 0.950 no
C502 C503 1.459(6) yes
C502 H5021 0.950 no
C502 H5022 0.950 no
C503 H5031 0.950 no
C503 H5032 0.950 no
C503 H5033 0.950 no
C503 H5034 0.950 no
C503 H5035 0.944 no
C503 H5036 0.966 no

loop_
_geom_hbond_atom_site_label_D
_geom_hbond_atom_site_label_H
_geom_hbond_atom_site_label_A
_geom_hbond_site_symmetry_A
_geom_hbond_angle_DHA
_geom_hbond_distance_DH
_geom_hbond_distance_HA
_geom_hbond_distance_DA
_geom_hbond_publ_flag
C30 H301 O40 . 135 0.96 2.54 3.295(4) yes
C48 H481 O52 1_545 165 0.98 2.58 3.532(4) yes
C49 H491 O64 1_655 177 0.95 2.37 3.316(4) yes
C56 H562 O40 1_565 166 0.91 2.48 3.370(4) yes
C60 H601 O38 2_667 156 1.03 2.55 3.513(4) yes
C82 H822 O23 1_665 162 0.96 2.53 3.455(4) yes
C68 H682 O38 2_667 152 0.99 2.19 3.100(4) yes
